data_7038808
loop_
_publ_author_name
'Tanaka, Susumu'
'Imoto, Hiroaki'
'Kato, Takuji'
'Naka, Kensuke'

_publ_section_title
;
 A practical method for the generation of organoarsenic nucleophiles
 towards the construction of a versatile arsenic library.
;
_journal_issue 19
_journal_name_full 'Dalton transactions (Cambridge, England : 2003)'
_journal_page_first 7937
_journal_page_last 7940
_journal_paper_doi 10.1039/c6dt00723f
_journal_volume 45
_journal_year 2016
_chemical_absolute_configuration 'CHOOSE rm ad rmad syn or unk'
_chemical_formula_moiety 'C32 H28 As2 Cl2 Pt'
_chemical_formula_sum 'C32 H28 As2 Cl2 Pt'
_chemical_formula_weight 828.41
_space_group_crystal_system orthorhombic
_space_group_IT_number 36
_space_group_name_Hall 'C 2c -2'
_space_group_name_H-M_alt 'C m c 21'
_symmetry_space_group_name_Hall 'C 2c -2'
_symmetry_space_group_name_H-M 'C m c 21'
_atom_sites_solution_hydrogens geom
_atom_sites_solution_primary direct
_atom_sites_solution_secondary difmap
_audit_update_record
;
2016-03-11 deposited with the CCDC.
2016-03-11 downloaded from the CCDC.
;
_cell_angle_alpha 90.0000
_cell_angle_beta 90.0000
_cell_angle_gamma 90.0000
_cell_formula_units_Z 4
_cell_length_a 19.081(12)
_cell_length_b 22.404(14)
_cell_length_c 8.210(5)
_cell_measurement_reflns_used 5198
_cell_measurement_temperature 273
_cell_measurement_theta_max 27.49
_cell_measurement_theta_min 3.08
_cell_volume 3510(4)
_computing_cell_refinement DTREK
_computing_data_collection DTREK
_computing_data_reduction DTREK
_computing_molecular_graphics 'CrystalStructure 4.1'
_computing_publication_material 'CrystalStructure 4.1 (Rigaku, 2014)'
_computing_structure_refinement 'SHELXL2013 (Sheldrick, 2008)'
_computing_structure_solution 'SIR2011 (Burla, et al., 2012)'
_diffrn_ambient_temperature 273
_diffrn_detector_area_resol_mean 13.653
_diffrn_measured_fraction_theta_full 0.995
_diffrn_measured_fraction_theta_max 0.994
_diffrn_measurement_device_type 'Rigaku XtaLAB mini'
_diffrn_measurement_method \w
_diffrn_radiation_type 'Mo K\a'
_diffrn_radiation_wavelength 0.71075
_diffrn_reflns_av_R_equivalents 0.0838
_diffrn_reflns_Laue_measured_fraction_full 0.995
_diffrn_reflns_Laue_measured_fraction_max 0.994
_diffrn_reflns_limit_h_max 24
_diffrn_reflns_limit_h_min -24
_diffrn_reflns_limit_k_max 28
_diffrn_reflns_limit_k_min -28
_diffrn_reflns_limit_l_max 10
_diffrn_reflns_limit_l_min -9
_diffrn_reflns_number 17528
_diffrn_reflns_point_group_measured_fraction_full 0.983
_diffrn_reflns_point_group_measured_fraction_max 0.975
_diffrn_reflns_theta_full 25.242
_diffrn_reflns_theta_max 27.245
_diffrn_reflns_theta_min 3.076
_diffrn_standards_number 0
_exptl_absorpt_coefficient_mu 6.023
_exptl_absorpt_correction_T_max 0.300
_exptl_absorpt_correction_T_min 0.184
_exptl_absorpt_correction_type numerical
_exptl_absorpt_process_details 'NUMABS (Rigaku, 1999)'
_exptl_crystal_colour colorless
_exptl_crystal_density_diffrn 1.568
_exptl_crystal_density_method 'not measured'
_exptl_crystal_description prism
_exptl_crystal_F_000 1592.00
_exptl_crystal_size_max 0.200
_exptl_crystal_size_mid 0.200
_exptl_crystal_size_min 0.200
_refine_diff_density_max 1.92
_refine_diff_density_min -1.22
_refine_ls_abs_structure_details
;
 Flack x determined using 1330 quotients [(I+)-(I-)]/[(I+)+(I-)]
 (Parsons and Flack (2004), Acta Cryst. A60, s61).
;
_refine_ls_abs_structure_Flack 0.673(14)
_refine_ls_extinction_method none
_refine_ls_goodness_of_fit_ref 1.093
_refine_ls_hydrogen_treatment constr
_refine_ls_number_parameters 169
_refine_ls_number_reflns 3946
_refine_ls_number_restraints 1
_refine_ls_R_factor_all 0.0597
_refine_ls_R_factor_gt 0.0547
_refine_ls_shift/su_max 0.007
_refine_ls_structure_factor_coef Fsqd
_refine_ls_weighting_details 'w = 1/[\s^2^(Fo^2^)+(0.0789P)^2^+1.8625P] where P=(Fo^2^+2Fc^2^)/3'
_refine_ls_weighting_scheme calc
_refine_ls_wR_factor_gt 0.1395
_refine_ls_wR_factor_ref 0.1430
_reflns_number_gt 3492
_reflns_number_total 3946
_reflns_threshold_expression F^2^>2.0\s(F^2^)
_cod_data_source_file c6dt00723f2.cif
_cod_data_source_block 4-Pt
_cod_depositor_comments 'Adding full bibliography for 7038808.cif.'
_cod_database_code 7038808
_shelxl_res_file
;

    shelxl.res created by SHELXL-2014/7

TITL st-169_Finish_1
CELL  0.71075 19.08150 22.40360 8.20980 90.00000 90.00000 90.00000
ZERR  4 0.01152 0.01380 0.00504 0.00000 0.00000 0.00000
LATT -7
SYMM    -X,    +Y,    +Z
SYMM    +X,    -Y, .50+Z
SYMM    -X,    -Y, .50+Z
SFAC C H AS CL PT
UNIT 128 112 8 8 4
L.S. 5
FMAP 2
PLAN -25
WPDB -2
HTAB
BOND $H
CONF
LIST 4
TEMP 0.0
ACTA
SIZE 0.200 0.200 0.200
ABIN
WGHT    0.078900    1.862500
FVAR       0.52782
PT1   5    0.500000    0.341384    0.437138    10.50000    0.03198    0.05075 =
         0.02897   -0.00555    0.00000    0.00000
AS1   3    0.406145    0.320501    0.613055    11.00000    0.03443    0.04824 =
         0.03358   -0.00545    0.00359   -0.00029
CL18  4    0.413664    0.364229    0.246256    11.00000    0.04302    0.08843 =
         0.03526    0.00095   -0.00967    0.00377
C1    1    0.421623    0.308774    0.844445    11.00000    0.05264    0.06177 =
         0.04121    0.00556    0.01242    0.00422
AFIX  23
H1A   2    0.446038    0.343423    0.886865    11.00000   -1.20000
H1B   2    0.376415    0.306797    0.898201    11.00000   -1.20000
AFIX   0
C2    1    0.379339    0.213211    0.423294    11.00000    0.05779    0.07600 =
         0.05250   -0.01350   -0.00046   -0.00413
AFIX  43
H2    2    0.419661    0.224438    0.367526    11.00000   -1.20000
AFIX   0
C3    1    0.293020    0.233956    0.624312    11.00000    0.04896    0.06130 =
         0.04293    0.00452    0.00173   -0.01381
AFIX  43
H3    2    0.274705    0.258481    0.705189    11.00000   -1.20000
AFIX   0
C4    1    0.429042    0.201522    0.934539    11.00000    0.05291    0.08765 =
         0.07688    0.00804    0.01483   -0.00654
AFIX  43
H4    2    0.380307    0.201875    0.935614    11.00000   -1.20000
AFIX   0
C5    1    0.257063    0.181932    0.584269    11.00000    0.05796    0.09293 =
         0.08118    0.02252   -0.00546   -0.02567
AFIX  43
H5    2    0.216530    0.170605    0.639054    11.00000   -1.20000
AFIX   0
C6    1    0.274886    0.381731    0.532012    11.00000    0.03733    0.08228 =
         0.06544    0.01555    0.00264    0.00104
AFIX  43
H6    2    0.263328    0.347374    0.474390    11.00000   -1.20000
AFIX   0
C7    1    0.463605    0.252773    0.889908    11.00000    0.05568    0.08729 =
         0.03585    0.01500   -0.00334    0.00012
C8    1    0.337224    0.384497    0.616680    11.00000    0.04733    0.04960 =
         0.04860   -0.00337    0.01328    0.00214
C9    1    0.229572    0.429777    0.532473    11.00000    0.06006    0.12484 =
         0.09492    0.04608    0.01433    0.03601
AFIX  43
H9    2    0.189438    0.427940    0.468399    11.00000   -1.20000
AFIX   0
C11   1    0.287000    0.144843    0.447812    11.00000    0.09454    0.05781 =
         0.10947   -0.01412   -0.00552   -0.02099
AFIX  43
H11   2    0.263888    0.110786    0.411630    11.00000   -1.20000
AFIX   0
C12   1    0.241478    0.480702    0.624661    11.00000    0.10300    0.05788 =
         0.09950    0.01221    0.04324    0.02786
AFIX  43
H12   2    0.207963    0.510546    0.636136    11.00000   -1.20000
AFIX   0
C14   1    0.354211    0.250616    0.549800    11.00000    0.04983    0.05289 =
         0.04155   -0.00917    0.00324   -0.00441
C15   1    0.463520    0.148886    0.978401    11.00000    0.07857    0.06905 =
         0.11869    0.02700   -0.01330   -0.01670
AFIX  43
H15   2    0.438447    0.114841    1.006773    11.00000   -1.20000
AFIX   0
C16   1    0.346874    0.161718    0.380467    11.00000    0.08124    0.07038 =
         0.08597   -0.02571   -0.00792   -0.02269
AFIX  43
H16   2    0.367246    0.137542    0.301490    11.00000   -1.20000
AFIX   0
C17   1    0.352558    0.435455    0.704116    11.00000    0.07265    0.06654 =
         0.06146   -0.00843    0.00260   -0.00396
AFIX  43
H17   2    0.393171    0.437562    0.766477    11.00000   -1.20000
AFIX   0
C18   1    0.306250    0.484062    0.697982    11.00000    0.10700    0.05468 =
         0.14769   -0.04619    0.04992   -0.00174
AFIX  43
H18   2    0.319847    0.519956    0.745302    11.00000   -1.20000
AFIX   0
HKLF 4
 
REM  st-169_Finish_1
REM R1 =  0.0547 for    3492 Fo > 4sig(Fo)  and  0.0597 for all    3946 data
REM    169 parameters refined using      1 restraints
 
END  
     
WGHT      0.0788      1.8786 

REM No hydrogen bonds found for HTAB generation

REM Highest difference peak  1.925,  deepest hole -1.221,  1-sigma level  0.131
Q1    1   0.5000  0.3828  0.4316  10.50000  0.05    1.92
Q2    1   0.5000  0.2905  0.4434  10.50000  0.05    1.37
Q3    1   0.5910  0.3586  0.6083  11.00000  0.05    1.00
Q4    1   0.5000  0.3431  0.3214  10.50000  0.05    0.90
Q5    1   0.3106  0.3411  0.4354  11.00000  0.05    0.79
Q6    1   0.1805  0.4058  0.4404  11.00000  0.05    0.77
Q7    1   0.3097  0.2312  0.9379  11.00000  0.05    0.69
Q8    1   0.4052  0.3173  0.7293  11.00000  0.05    0.65
Q9    1   0.5000  0.2836  0.9251  10.50000  0.05    0.59
Q10   1   0.5000  0.3390  0.5457  10.50000  0.05    0.58
Q11   1   0.4097  0.3195  0.2716  11.00000  0.05    0.57
Q12   1   0.5000  0.3606  0.8361  10.50000  0.05    0.52
Q13   1   0.3013  0.4630  0.4359  11.00000  0.05    0.49
Q14   1   0.5000  0.3543  1.0597  10.50000  0.05    0.48
Q15   1   0.4083  0.2696  0.6305  11.00000  0.05    0.47
Q16   1   0.1946  0.4875  0.5921  11.00000  0.05    0.47
Q17   1   0.4067  0.2546  1.1192  11.00000  0.05    0.46
Q18   1   0.5000  0.0636  0.9460  10.50000  0.05    0.45
Q19   1   0.4065  0.1106  1.1050  11.00000  0.05    0.44
Q20   1   0.2722  0.1541  0.5007  11.00000  0.05    0.43
Q21   1   0.5000  0.0957  1.0196  10.50000  0.05    0.41
Q22   1   0.1680  0.1212  0.4385  11.00000  0.05    0.40
Q23   1   0.5000  0.3385  0.6683  10.50000  0.05    0.40
Q24   1   0.4276  0.3374  0.3688  11.00000  0.05    0.40
Q25   1   0.5000  0.3271  0.9299  10.50000  0.05    0.39
;
_platon_squeeze_void_probe_radius 1.20

loop_
_symmetry_equiv_pos_site_id
_space_group_symop_operation_xyz
1 +X,+Y,+Z
2 -X,+Y,+Z
3 +X,-Y,1/2+Z
4 -X,-Y,1/2+Z
5 1/2+X,1/2+Y,+Z
6 1/2-X,1/2+Y,+Z
7 1/2+X,1/2-Y,1/2+Z
8 1/2-X,1/2-Y,1/2+Z

loop_
_atom_site_label
_atom_site_type_symbol
_atom_site_fract_x
_atom_site_fract_y
_atom_site_fract_z
_atom_site_U_iso_or_equiv
_atom_site_adp_type
_atom_site_occupancy
_atom_site_site_symmetry_multiplicity
_atom_site_calc_flag
_atom_site_refinement_flags
Pt1 Pt 0.5 0.34138(3) 0.43714(10) 0.0372(2) Uani 1 4 d .
As1 As 0.40615(7) 0.32050(8) 0.61306(16) 0.0387(3) Uani 1 8 d .
Cl18 Cl 0.4137(2) 0.3642(2) 0.2463(5) 0.0556(10) Uani 1 8 d .
C1 C 0.4216(9) 0.3088(8) 0.8445(19) 0.052(4) Uani 1 8 d .
C2 C 0.3793(9) 0.2132(8) 0.423(3) 0.062(4) Uani 1 8 d .
C3 C 0.2930(8) 0.2340(8) 0.624(2) 0.051(4) Uani 1 8 d .
C4 C 0.4290(10) 0.2015(9) 0.935(3) 0.072(5) Uani 1 8 d .
C5 C 0.2571(11) 0.1819(11) 0.584(3) 0.077(6) Uani 1 8 d .
C6 C 0.2749(9) 0.3817(10) 0.532(2) 0.062(5) Uani 1 8 d .
C7 C 0.4636(9) 0.2528(9) 0.8899(19) 0.060(4) Uani 1 8 d .
C8 C 0.3372(8) 0.3845(7) 0.617(2) 0.049(3) Uani 1 8 d .
C9 C 0.2296(12) 0.4298(14) 0.532(3) 0.093(9) Uani 1 8 d .
C11 C 0.2870(12) 0.1448(9) 0.448(5) 0.087(6) Uani 1 8 d .
C12 C 0.2415(13) 0.4807(10) 0.625(3) 0.087(7) Uani 1 8 d .
C14 C 0.3542(9) 0.2506(8) 0.5498(19) 0.048(4) Uani 1 8 d .
C15 C 0.4635(11) 0.1489(10) 0.978(3) 0.089(9) Uani 1 8 d .
C16 C 0.3469(13) 0.1617(9) 0.380(3) 0.079(7) Uani 1 8 d .
C17 C 0.3526(11) 0.4355(9) 0.704(2) 0.067(5) Uani 1 8 d .
C18 C 0.3063(14) 0.4841(10) 0.698(4) 0.103(10) Uani 1 8 d .
H1A H 0.44604 0.34342 0.88686 0.0622 Uiso 1 8 calc R
H1B H 0.37641 0.3068 0.8982 0.0622 Uiso 1 8 calc R
H2 H 0.41966 0.22444 0.36753 0.0745 Uiso 1 8 calc R
H3 H 0.2747 0.25848 0.70519 0.0613 Uiso 1 8 calc R
H4 H 0.38031 0.20187 0.93561 0.0870 Uiso 1 8 calc R
H5 H 0.21653 0.17061 0.63905 0.0928 Uiso 1 8 calc R
H6 H 0.26333 0.34737 0.47439 0.0740 Uiso 1 8 calc R
H9 H 0.18944 0.42794 0.4684 0.1119 Uiso 1 8 calc R
H11 H 0.26389 0.11079 0.41163 0.1047 Uiso 1 8 calc R
H12 H 0.20796 0.51055 0.63614 0.1041 Uiso 1 8 calc R
H15 H 0.43845 0.11484 1.00677 0.1065 Uiso 1 8 calc R
H16 H 0.36725 0.13754 0.30149 0.0950 Uiso 1 8 calc R
H17 H 0.39317 0.43756 0.76648 0.0803 Uiso 1 8 calc R
H18 H 0.31985 0.51996 0.7453 0.1237 Uiso 1 8 calc R

loop_
_atom_site_aniso_label
_atom_site_aniso_U_11
_atom_site_aniso_U_22
_atom_site_aniso_U_33
_atom_site_aniso_U_12
_atom_site_aniso_U_13
_atom_site_aniso_U_23
Pt1 0.0320(3) 0.0508(4) 0.0290(3) 0.0000 0.0000 -0.0056(3)
As1 0.0344(7) 0.0482(9) 0.0336(7) -0.0003(6) 0.0036(6) -0.0055(7)
Cl18 0.043(2) 0.088(3) 0.0353(19) 0.004(2) -0.0097(15) 0.001(2)
C1 0.053(9) 0.062(11) 0.041(8) 0.004(8) 0.012(7) 0.006(7)
C2 0.058(9) 0.076(11) 0.052(10) -0.004(8) -0.000(9) -0.014(10)
C3 0.049(9) 0.061(10) 0.043(8) -0.014(7) 0.002(7) 0.005(7)
C4 0.053(9) 0.088(13) 0.077(12) -0.007(9) 0.015(11) 0.008(14)
C5 0.058(11) 0.093(15) 0.081(15) -0.026(11) -0.005(11) 0.023(13)
C6 0.037(9) 0.082(13) 0.065(11) 0.001(8) 0.003(8) 0.016(9)
C7 0.056(9) 0.087(13) 0.036(8) 0.000(9) -0.003(6) 0.015(7)
C8 0.047(8) 0.050(9) 0.049(8) 0.002(7) 0.013(7) -0.003(7)
C9 0.060(13) 0.12(2) 0.095(17) 0.036(14) 0.014(12) 0.046(16)
C11 0.095(15) 0.058(11) 0.109(17) -0.021(10) -0.01(2) -0.014(17)
C12 0.103(18) 0.058(13) 0.100(17) 0.028(12) 0.043(15) 0.012(12)
C14 0.050(9) 0.053(9) 0.042(8) -0.004(7) 0.003(7) -0.009(6)
C15 0.079(13) 0.069(14) 0.12(3) -0.017(10) -0.013(14) 0.027(12)
C16 0.081(15) 0.070(13) 0.086(17) -0.023(10) -0.008(12) -0.026(11)
C17 0.073(13) 0.067(12) 0.061(11) -0.004(10) 0.003(10) -0.008(9)
C18 0.107(18) 0.055(15) 0.15(2) -0.002(12) 0.050(19) -0.046(16)

loop_
_atom_type_symbol
_atom_type_description
_atom_type_scat_dispersion_real
_atom_type_scat_dispersion_imag
_atom_type_scat_source
C C 0.0033 0.0016
;
International Tables for Crystallography
(Vol. C, Tables 4.2.6.8 and 6.1.1.4)
;
H H 0.0000 0.0000
;
International Tables for Crystallography
(Vol. C, Table 6.1.1.4)
;
As As 0.0499 2.0058
;
International Tables for Crystallography
(Vol. C, Tables 4.2.6.8 and 6.1.1.4)
;
Cl Cl 0.1484 0.1585
;
International Tables for Crystallography
(Vol. C, Tables 4.2.6.8 and 6.1.1.4)
;
Pt Pt -1.7033 8.3905
;
International Tables for Crystallography
(Vol. C, Tables 4.2.6.8 and 6.1.1.4)
;

loop_
_geom_angle_atom_site_label_1
_geom_angle_atom_site_label_2
_geom_angle_atom_site_label_3
_geom_angle
_geom_angle_publ_flag
_geom_angle_site_symmetry_1
_geom_angle_site_symmetry_3
As1 Pt1 As1 99.42(7) yes . 2_655
As1 Pt1 Cl18 85.31(11) yes . .
As1 Pt1 Cl18 175.27(11) yes . 2_655
As1 Pt1 Cl18 175.27(11) yes 2_655 .
As1 Pt1 Cl18 85.31(11) yes 2_655 2_655
Cl18 Pt1 Cl18 89.96(15) yes . 2_655
Pt1 As1 C1 120.9(5) yes . .
Pt1 As1 C8 112.2(5) yes . .
Pt1 As1 C14 112.9(5) yes . .
C1 As1 C8 100.8(7) yes . .
C1 As1 C14 103.4(7) yes . .
C8 As1 C14 104.8(7) yes . .
As1 C1 C7 115.4(11) yes . .
C14 C2 C16 122.6(18) yes . .
C5 C3 C14 122.9(17) yes . .
C7 C4 C15 123.2(18) yes . .
C3 C5 C11 116.8(18) yes . .
C8 C6 C9 120(2) yes . .
C1 C7 C4 119.8(16) yes . .
C1 C7 C7 121.5(17) yes . 2_655
C4 C7 C7 118.7(18) yes . 2_655
As1 C8 C6 122.8(14) yes . .
As1 C8 C17 118.3(13) yes . .
C6 C8 C17 118.8(17) yes . .
C6 C9 C12 123(2) yes . .
C5 C11 C16 119(2) yes . .
C9 C12 C18 115(2) yes . .
As1 C14 C2 120.3(12) yes . .
As1 C14 C3 122.7(12) yes . .
C2 C14 C3 117.0(15) yes . .
C4 C15 C15 118(2) yes . 2_655
C2 C16 C11 122(2) yes . .
C8 C17 C18 119(2) yes . .
C12 C18 C17 123(2) yes . .
As1 C1 H1A 108.427 no . .
As1 C1 H1B 108.436 no . .
C7 C1 H1A 108.434 no . .
C7 C1 H1B 108.445 no . .
H1A C1 H1B 107.478 no . .
C14 C2 H2 118.710 no . .
C16 C2 H2 118.727 no . .
C5 C3 H3 118.553 no . .
C14 C3 H3 118.571 no . .
C7 C4 H4 118.388 no . .
C15 C4 H4 118.389 no . .
C3 C5 H5 121.611 no . .
C11 C5 H5 121.624 no . .
C8 C6 H6 119.880 no . .
C9 C6 H6 119.875 no . .
C6 C9 H9 118.659 no . .
C12 C9 H9 118.671 no . .
C5 C11 H11 120.660 no . .
C16 C11 H11 120.666 no . .
C9 C12 H12 122.253 no . .
C18 C12 H12 122.254 no . .
C4 C15 H15 120.959 no . .
C15 C15 H15 120.954 no 2_655 .
C2 C16 H16 119.028 no . .
C11 C16 H16 119.037 no . .
C8 C17 H17 120.347 no . .
C18 C17 H17 120.333 no . .
C12 C18 H18 118.708 no . .
C17 C18 H18 118.708 no . .

loop_
_geom_bond_atom_site_label_1
_geom_bond_atom_site_label_2
_geom_bond_distance
_geom_bond_publ_flag
_geom_bond_site_symmetry_2
Pt1 As1 2.3477(18) yes .
Pt1 As1 2.3477(18) yes 2_655
Pt1 Cl18 2.331(4) yes .
Pt1 Cl18 2.331(4) yes 2_655
As1 C1 1.940(16) yes .
As1 C8 1.946(16) yes .
As1 C14 1.924(17) yes .
C1 C7 1.53(3) yes .
C2 C14 1.42(3) yes .
C2 C16 1.36(3) yes .
C3 C5 1.39(3) yes .
C3 C14 1.37(2) yes .
C4 C7 1.37(3) yes .
C4 C15 1.40(3) yes .
C5 C11 1.51(4) yes .
C6 C8 1.38(2) yes .
C6 C9 1.38(3) yes .
C7 C7 1.39(2) yes 2_655
C8 C17 1.38(3) yes .
C9 C12 1.39(4) yes .
C11 C16 1.32(4) yes .
C12 C18 1.38(4) yes .
C15 C15 1.39(3) yes 2_655
C17 C18 1.40(3) yes .
C1 H1A 0.970 no .
C1 H1B 0.970 no .
C2 H2 0.930 no .
C3 H3 0.930 no .
C4 H4 0.930 no .
C5 H5 0.930 no .
C6 H6 0.930 no .
C9 H9 0.930 no .
C11 H11 0.930 no .
C12 H12 0.930 no .
C15 H15 0.930 no .
C16 H16 0.930 no .
C17 H17 0.930 no .
C18 H18 0.930 no .

loop_
_geom_contact_atom_site_label_1
_geom_contact_atom_site_label_2
_geom_contact_distance
_geom_contact_publ_flag
_geom_contact_site_symmetry_2
Pt1 C8 3.571(16) no 2_655
Pt1 C14 3.568(17) no 2_655
Cl18 C6 3.559(19) no .
Cl18 C8 3.403(17) no .
C1 C1 2.99(2) no 2_655
C1 C3 3.48(2) no .
C1 C17 3.33(3) no .
C2 C5 2.77(3) no .
C3 C6 3.41(3) no .
C3 C8 3.48(2) no .
C3 C16 2.77(3) no .
C4 C4 2.71(3) no 2_655
C6 C14 3.31(3) no .
C6 C18 2.73(3) no .
C7 C14 3.49(2) no .
C7 C15 2.81(3) no 2_655
C8 C12 2.83(3) no .
C9 C17 2.74(3) no .
C11 C14 2.82(3) no .
Cl18 C1 3.528(17) no 1_554
C1 Cl18 3.528(17) no 1_556
Pt1 H2 3.0888 no .
Pt1 H2 3.0888 no 2_655
As1 H2 2.9599 no .
As1 H3 2.9655 no .
As1 H6 3.0142 no .
As1 H17 2.9199 no .
Cl18 H2 3.2882 no .
Cl18 H6 3.4466 no .
C1 H1A 2.6647 no 2_655
C1 H3 3.2305 no .
C1 H4 2.6301 no .
C1 H17 3.0050 no .
C2 H3 3.2205 no .
C2 H11 3.1823 no .
C3 H1B 3.2017 no .
C3 H2 3.2139 no .
C3 H4 3.1341 no .
C3 H6 2.8795 no .
C3 H11 3.3124 no .
C4 H1A 3.2195 no .
C4 H1B 2.5808 no .
C4 H15 3.2428 no 2_655
C5 H16 3.2863 no .
C6 H3 3.1058 no .
C6 H12 3.2697 no .
C6 H17 3.2193 no .
C7 H1A 2.6642 no 2_655
C7 H1B 3.2848 no 2_655
C7 H4 3.2113 no 2_655
C7 H15 3.2710 no .
C8 H1A 3.1747 no .
C8 H1B 2.9885 no .
C8 H3 3.1500 no .
C8 H9 3.2219 no .
C8 H18 3.2303 no .
C9 H18 3.1784 no .
C11 H2 3.1658 no .
C11 H3 3.3169 no .
C12 H6 3.2586 no .
C12 H17 3.2661 no .
C14 H1B 3.1536 no .
C14 H4 3.3872 no .
C14 H5 3.2637 no .
C14 H6 2.8441 no .
C14 H16 3.2613 no .
C15 H4 3.2268 no 2_655
C16 H5 3.2760 no .
C17 H1A 3.1118 no .
C17 H1B 3.3246 no .
C17 H6 3.2172 no .
C17 H12 3.2795 no .
C18 H9 3.1783 no .
H1A H1A 2.0593 no 2_655
H1A H1B 3.4871 no 2_655
H1A H4 3.4337 no .
H1A H17 2.5382 no .
H1B H3 2.7294 no .
H1B H4 2.3720 no .
H1B H17 3.1390 no .
H2 H2 3.0660 no 2_655
H2 H16 2.2549 no .
H3 H4 3.0411 no .
H3 H5 2.3243 no .
H3 H6 2.7574 no .
H4 H15 2.3181 no .
H5 H11 2.4696 no .
H6 H9 2.2910 no .
H9 H12 2.3338 no .
H11 H16 2.2509 no .
H12 H18 2.3251 no .
H15 H15 2.3489 no 2_655
H17 H18 2.3228 no .
Cl18 H1A 3.0504 no 1_554
Cl18 H1B 3.2134 no 1_554
Cl18 H5 2.7487 no 8_554
Cl18 H18 3.1521 no 3_564
C2 H3 3.4997 no 8_554
C3 H6 3.5688 no 8_555
C4 H2 3.5961 no 1_556
C4 H16 3.5384 no 1_556
C5 H1B 2.9805 no 8_554
C5 H3 3.4402 no 8_554
C5 H6 3.2925 no 8_555
C6 H4 3.5923 no 8_554
C6 H5 3.4365 no 8_554
C6 H11 3.2076 no 8_555
C6 H16 3.5267 no 8_555
C6 H18 3.3358 no 3_564
C8 H11 3.0979 no 8_555
C9 H11 3.2452 no 8_555
C9 H12 3.5418 no 3_564
C9 H15 3.3649 no 8_554
C9 H16 3.2505 no 8_555
C9 H18 3.1295 no 3_564
C11 H1B 3.3260 no 8_554
C11 H3 3.1694 no 8_554
C11 H12 3.3840 no 6_545
C12 H11 3.4005 no 6_555
C12 H11 3.1245 no 8_555
C12 H18 3.4549 no 3_564
C15 H9 3.3894 no 8_555
C15 H16 3.2365 no 1_556
C16 H3 3.2632 no 8_554
C17 H11 2.9855 no 8_555
C18 H11 3.0632 no 8_555
H1A Cl18 3.0504 no 1_556
H1B Cl18 3.2134 no 1_556
H1B C5 2.9805 no 8_555
H1B C11 3.3260 no 8_555
H1B H5 2.7039 no 8_555
H1B H11 3.2539 no 8_555
H2 C4 3.5961 no 1_554
H3 C2 3.4997 no 8_555
H3 C5 3.4402 no 8_555
H3 C11 3.1694 no 8_555
H3 C16 3.2632 no 8_555
H3 H6 3.3218 no 8_555
H3 H11 3.4630 no 8_555
H4 C6 3.5923 no 8_555
H4 H6 2.9716 no 8_555
H4 H9 3.2096 no 8_555
H4 H16 3.3410 no 1_556
H5 Cl18 2.7487 no 8_555
H5 C6 3.4365 no 8_555
H5 H1B 2.7039 no 8_554
H5 H6 2.8088 no 8_555
H5 H18 3.5544 no 6_545
H6 C3 3.5688 no 8_554
H6 C5 3.2925 no 8_554
H6 H3 3.3218 no 8_554
H6 H4 2.9716 no 8_554
H6 H5 2.8088 no 8_554
H9 C15 3.3894 no 8_554
H9 H4 3.2096 no 8_554
H9 H12 3.0765 no 3_564
H9 H15 2.6407 no 8_554
H9 H16 3.2864 no 8_555
H9 H18 3.3029 no 3_564
H11 C6 3.2076 no 8_554
H11 C8 3.0979 no 8_554
H11 C9 3.2452 no 8_554
H11 C12 3.4005 no 6_545
H11 C12 3.1245 no 8_554
H11 C17 2.9855 no 8_554
H11 C18 3.0632 no 8_554
H11 H1B 3.2539 no 8_554
H11 H3 3.4630 no 8_554
H11 H12 2.9545 no 6_545
H11 H12 3.5769 no 8_554
H11 H17 3.4022 no 8_554
H12 C9 3.5418 no 3_565
H12 C11 3.3840 no 6_555
H12 H9 3.0765 no 3_565
H12 H11 2.9545 no 6_555
H12 H11 3.5769 no 8_555
H15 C9 3.3649 no 8_555
H15 H9 2.6407 no 8_555
H15 H16 2.8211 no 1_556
H16 C4 3.5384 no 1_554
H16 C6 3.5267 no 8_554
H16 C9 3.2505 no 8_554
H16 C15 3.2365 no 1_554
H16 H4 3.3410 no 1_554
H16 H9 3.2864 no 8_554
H16 H15 2.8211 no 1_554
H17 H11 3.4022 no 8_555
H18 Cl18 3.1521 no 3_565
H18 C6 3.3358 no 3_565
H18 C9 3.1295 no 3_565
H18 C12 3.4549 no 3_565
H18 H5 3.5544 no 6_555
H18 H9 3.3029 no 3_565

loop_
_geom_torsion_atom_site_label_1
_geom_torsion_atom_site_label_2
_geom_torsion_atom_site_label_3
_geom_torsion_atom_site_label_4
_geom_torsion
_geom_torsion_publ_flag
_geom_torsion_site_symmetry_1
_geom_torsion_site_symmetry_3
_geom_torsion_site_symmetry_4
As1 Pt1 As1 C1 -11.62(11) no . 2_655 2_655
As1 Pt1 As1 C8 -130.33(7) no . 2_655 2_655
As1 Pt1 As1 C14 111.50(8) no . 2_655 2_655
As1 Pt1 As1 C1 11.62(11) no 2_655 . .
As1 Pt1 As1 C8 130.33(7) no 2_655 . .
As1 Pt1 As1 C14 -111.50(8) no 2_655 . .
Cl18 Pt1 As1 C1 -168.28(16) no . . .
Cl18 Pt1 As1 C8 -49.56(14) no . . .
Cl18 Pt1 As1 C14 68.60(15) no . . .
Cl18 Pt1 As1 C1 168.28(16) no 2_655 2_655 2_655
Cl18 Pt1 As1 C8 49.56(14) no 2_655 2_655 2_655
Cl18 Pt1 As1 C14 -68.60(15) no 2_655 2_655 2_655
Pt1 As1 C1 C7 -66.8(11) no . . .
Pt1 As1 C8 C6 101.2(11) no . . .
Pt1 As1 C8 C17 -76.8(11) no . . .
Pt1 As1 C14 C2 8.5(12) no . . .
Pt1 As1 C14 C3 -172.7(9) no . . .
C1 As1 C8 C6 -128.8(12) no . . .
C1 As1 C8 C17 53.2(12) no . . .
C8 As1 C1 C7 168.9(10) no . . .
C1 As1 C14 C2 -123.9(11) no . . .
C1 As1 C14 C3 55.0(13) no . . .
C14 As1 C1 C7 60.7(11) no . . .
C8 As1 C14 C2 130.9(11) no . . .
C8 As1 C14 C3 -50.3(13) no . . .
C14 As1 C8 C6 -21.6(13) no . . .
C14 As1 C8 C17 160.3(10) no . . .
As1 C1 C7 C4 -96.5(14) no . . .
As1 C1 C7 C7 84.7(16) no . . 2_655
C14 C2 C16 C11 4(3) no . . .
C16 C2 C14 As1 176.1(17) no . . .
C16 C2 C14 C3 -3(3) no . . .
C5 C3 C14 As1 -176.8(15) no . . .
C5 C3 C14 C2 2(2) no . . .
C14 C3 C5 C11 -2(3) no . . .
C7 C4 C15 C15 1(4) no . . 2_655
C15 C4 C7 C1 -179.6(19) no . . .
C15 C4 C7 C7 -1(3) no . . 2_655
C3 C5 C11 C16 4(3) no . . .
C8 C6 C9 C12 -4(3) no . . .
C9 C6 C8 As1 -176.7(17) no . . .
C9 C6 C8 C17 1(3) no . . .
C1 C7 C7 C1 0(2) no . 2_655 2_655
C1 C7 C7 C4 178.9(12) no . 2_655 2_655
C4 C7 C7 C1 -178.9(16) no . 2_655 2_655
C4 C7 C7 C4 0(2) no . 2_655 2_655
As1 C8 C17 C18 174.9(11) no . . .
C6 C8 C17 C18 -3(3) no . . .
C6 C9 C12 C18 9(4) no . . .
C5 C11 C16 C2 -4(4) no . . .
C9 C12 C18 C17 -11(4) no . . .
C4 C15 C15 C4 0(4) no . 2_655 2_655
C8 C17 C18 C12 8(4) no . . .

loop_
_platon_squeeze_void_nr
_platon_squeeze_void_average_x
_platon_squeeze_void_average_y
_platon_squeeze_void_average_z
_platon_squeeze_void_volume
_platon_squeeze_void_count_electrons
_platon_squeeze_void_content
1 0.000 0.000 -0.054 98 34 methanol
2 0.000 0.500 -0.025 273 89 dichloromethane
3 0.500 1.000 -0.025 273 89 methanol
4 0.500 0.500 -0.055 98 34 dichloromethane
